data_9007336
loop_
_publ_author_name
'Skala, R.'
'Cisarova, I.'

_publ_section_title
;Crystal structure of meteoritic schreibersites: determination of absolute
 structure Sample: Odessa cl#1
;
_journal_name_full 'Physics and Chemistry of Minerals'
_journal_page_first 721
_journal_page_last 732
_journal_paper_doi 10.1007/s00269-004-0435-6
_journal_volume 31
_journal_year 2005
_chemical_formula_sum 'Fe2.1 Ni0.9 P'
_chemical_name_mineral Schreibersite
_space_group_IT_number 82
_symmetry_space_group_name_Hall 'I -4'
_symmetry_space_group_name_H-M 'I -4'
_cell_angle_alpha 90
_cell_angle_beta 90
_cell_angle_gamma 90
_cell_length_a 9.0600
_cell_length_b 9.0600
_cell_length_c 4.4598
_cell_formula_units_Z 8
_cell_volume 366.076
_database_code_amcsd 0008929
_exptl_crystal_density_diffrn 7.297
_cod_original_formula_sum '(Fe2.1 Ni.9) P'
_cod_database_code 9007336

loop_
_space_group_symop_operation_xyz
x,y,z
1/2+x,1/2+y,1/2+z
y,-x,-z
1/2+y,1/2-x,1/2-z
-x,-y,z
1/2-x,1/2-y,1/2+z
-y,x,-z
1/2-y,1/2+x,1/2-z

loop_
_atom_site_aniso_label
_atom_site_aniso_U_11
_atom_site_aniso_U_22
_atom_site_aniso_U_33
_atom_site_aniso_U_12
_atom_site_aniso_U_13
_atom_site_aniso_U_23
Fe1 0.00230 0.00340 0.00440 0.00050 -0.00040 0.00000
Ni1 0.00230 0.00340 0.00440 0.00050 -0.00040 0.00000
Fe2 0.00250 0.00270 0.00370 -0.00020 0.00050 0.00010
Ni2 0.00250 0.00270 0.00370 -0.00020 0.00050 0.00010
Fe3 0.00440 0.00310 0.00480 0.00120 -0.00010 -0.00010
Ni3 0.00440 0.00310 0.00480 0.00120 -0.00010 -0.00010
P 0.00150 0.00330 0.00320 0.00010 0.00090 -0.00020

loop_
_atom_site_label
_atom_site_fract_x
_atom_site_fract_y
_atom_site_fract_z
_atom_site_occupancy
_atom_site_U_iso_or_equiv
Fe1 0.10724 0.92101 0.23020 0.95000 0.00340
Ni1 0.10724 0.92101 0.23020 0.05000 0.00340
Fe2 0.03236 0.63893 0.98280 0.87000 0.00300
Ni2 0.03236 0.63893 0.98280 0.13000 0.00300
Fe3 0.21908 0.82960 0.75090 0.28000 0.00410
Ni3 0.21908 0.82960 0.75090 0.72000 0.00410
P 0.04710 0.70770 0.48700 1.00000 0.00270

loop_
_cod_related_entry_id
_cod_related_entry_database
_cod_related_entry_code
1 AMCSD 0008929
